data_2216179
loop_
_publ_author_name
'Xun Li'
'Xiao-Wei Gong'
'Jin-Pei Li'
'Wei-Xia Wang'
'Wen-Fang Xu'

_publ_section_title
;(<i>R</i>,<i>E</i>)-[4-(Benzyloxy)-2-(cinnamoyloxy)-4-oxobutyl]trimethylammonium
 chloride hydrochloride
;
_journal_coeditor_code ZL2065
_journal_issue 11
_journal_name_full 'Acta Crystallographica Section E'
_journal_page_first o4239
_journal_page_last o4240
_journal_paper_doi 10.1107/S1600536807047988
_journal_volume 63
_journal_year 2007
_chemical_formula_iupac 'C23 H28 N O4 +, Cl -, H1 Cl1'
_chemical_formula_moiety 'C23 H28 N O4 +, Cl -, H1 Cl1'
_chemical_formula_sum 'C23 H29 Cl2 N O4'
_chemical_formula_weight 454.37
_chemical_melting_point 364.0(10)
_chemical_name_systematic
;
(<i>R</i>,<i>E</i>)-[4-(Benzyloxy)-2-(cinnamoyloxy)-
4-oxobutyl]trimethylammonium chloride hydrochloride
;
_space_group_IT_number 19
_symmetry_cell_setting orthorhombic
_symmetry_space_group_name_Hall 'P 2ac 2ab'
_symmetry_space_group_name_H-M 'P 21 21 21'
_cell_angle_alpha 90.00
_cell_angle_beta 90.00
_cell_angle_gamma 90.00
_cell_formula_units_Z 4
_cell_length_a 10.1670(4)
_cell_length_b 10.4488(4)
_cell_length_c 22.9795(11)
_cell_measurement_reflns_used 3797
_cell_measurement_temperature 293(2)
_cell_measurement_theta_max 20.98
_cell_measurement_theta_min 2.63
_cell_volume 2441.18(18)
_computing_cell_refinement 'APEX2 (Bruker, 2005)'
_computing_data_collection 'APEX2 (Bruker, 2005)'
_computing_data_reduction 'APEX2 (Bruker, 2005)'
_computing_molecular_graphics 'SHELXTL (Bruker, 1997)'
_computing_publication_material 'WinGX (Farrugia, 1999)'
_computing_structure_refinement 'SHELXL97 (Sheldrick, 1997)'
_computing_structure_solution 'SIR97 (Altomare <i>et al.</i>,  1999)'
_diffrn_ambient_temperature 293(2)
_diffrn_measured_fraction_theta_full 0.997
_diffrn_measured_fraction_theta_max 0.997
_diffrn_measurement_device_type 'Bruker APEXII CCD area-detector'
_diffrn_measurement_method '\f and \w'
_diffrn_radiation_monochromator graphite
_diffrn_radiation_source 'fine-focus sealed tube'
_diffrn_radiation_type MoK\a
_diffrn_radiation_wavelength 0.71073
_diffrn_reflns_av_R_equivalents 0.0403
_diffrn_reflns_av_sigmaI/netI 0.0450
_diffrn_reflns_limit_h_max 10
_diffrn_reflns_limit_h_min -13
_diffrn_reflns_limit_k_max 13
_diffrn_reflns_limit_k_min -13
_diffrn_reflns_limit_l_max 29
_diffrn_reflns_limit_l_min -29
_diffrn_reflns_number 19537
_diffrn_reflns_theta_full 27.61
_diffrn_reflns_theta_max 27.61
_diffrn_reflns_theta_min 2.14
_diffrn_standards_decay_% 0
_diffrn_standards_number 0
_exptl_absorpt_coefficient_mu 0.293
_exptl_absorpt_correction_T_max 0.9354
_exptl_absorpt_correction_T_min 0.8888
_exptl_absorpt_correction_type multi-scan
_exptl_absorpt_process_details '(APEX2; Bruker, 2005)'
_exptl_crystal_colour colourless
_exptl_crystal_density_diffrn 1.236
_exptl_crystal_density_method 'not measured'
_exptl_crystal_description prism
_exptl_crystal_F_000 960
_exptl_crystal_size_max 0.41
_exptl_crystal_size_mid 0.26
_exptl_crystal_size_min 0.23
_refine_diff_density_max 0.237
_refine_diff_density_min -0.249
_refine_ls_abs_structure_details 'Flack  (1983), 2454 Friedel pairs'
_refine_ls_abs_structure_Flack -0.01(11)
_refine_ls_extinction_method none
_refine_ls_goodness_of_fit_ref 0.813
_refine_ls_hydrogen_treatment constr
_refine_ls_matrix_type full
_refine_ls_number_parameters 279
_refine_ls_number_reflns 5648
_refine_ls_number_restraints 0
_refine_ls_restrained_S_all 0.813
_refine_ls_R_factor_all 0.0954
_refine_ls_R_factor_gt 0.0491
_refine_ls_shift/su_max 0.000
_refine_ls_shift/su_mean 0.000
_refine_ls_structure_factor_coef Fsqd
_refine_ls_weighting_details 'calc w=1/[\s^2^(Fo^2^)+(0.1668P)^2^+0.001P] where P=(Fo^2^+2Fc^2^)/3'
_refine_ls_weighting_scheme calc
_refine_ls_wR_factor_ref 0.2060
_reflns_number_gt 3350
_reflns_number_total 5648
_reflns_threshold_expression I>2\s(I)
_cod_data_source_file zl2065.cif
_cod_data_source_block I
_cod_depositor_comments
;
The following automatic conversions were performed:
'_symmetry_cell_setting' value 'Orthorhombic' changed to 'orthorhombic'
according to '/home/saulius/struct/CIF-dictionaries/cif_core.dic'
dictionary named 'cif_core.dic' version 2.4.1 from 2010-06-29.

Automatic conversion script
Id: cif_fix_enum 1527 2010-12-29 10:47:43Z saulius 

The following automatic conversions were performed:

'_chemical_melting_point' value '363-365K' was changed to '364.0(10)'
- the average value was taken and precision was estimated.

Automatic conversion script
Id: cif_fix_values 1646 2011-03-28 12:23:43Z adriana 

The following automatic conversions were performed:

'_chemical_melting_point' value '363-365K' was changed to '364.0(10)'
- the average value was taken and precision was
estimated.

'_symmetry_cell_setting' value 'Orthorhombic' changed to
'orthorhombic' according to
/home/saulius/struct/CIF-dictionaries/cif_core.dic dictionary named
'cif_core.dic' version 2.4.1 from 2010-06-29.

Automatic conversion script
Id: cif_fix_values 1715 2011-07-08 13:25:40Z adriana 
;
_cod_database_code 2216179
_cod_database_fobs_code 2216179

loop_
_symmetry_equiv_pos_as_xyz
'x, y, z'
'-x+1/2, -y, z+1/2'
'-x, y+1/2, -z+1/2'
'x+1/2, -y+1/2, -z'

loop_
_atom_site_type_symbol
_atom_site_label
_atom_site_fract_x
_atom_site_fract_y
_atom_site_fract_z
_atom_site_U_iso_or_equiv
_atom_site_adp_type
_atom_site_calc_flag
_atom_site_refinement_flags
_atom_site_occupancy
C C1 1.5794(5) 0.6771(5) 0.3970(3) 0.0975(15) Uani d . 1
H H1 1.6264 0.7037 0.3645 0.117 Uiso calc R 1
C C2 1.6308(5) 0.6890(5) 0.4490(3) 0.108(2) Uani d . 1
H H2 1.7145 0.7239 0.4527 0.130 Uiso calc R 1
C C3 1.5644(7) 0.6513(5) 0.4982(3) 0.109(2) Uani d . 1
H H3 1.6028 0.6603 0.5347 0.131 Uiso calc R 1
C C4 1.4367(5) 0.5985(4) 0.49251(19) 0.0781(11) Uani d . 1
H H4 1.3891 0.5742 0.5252 0.094 Uiso calc R 1
C C5 1.3849(3) 0.5841(4) 0.43810(15) 0.0598(8) Uani d . 1
C C6 1.4565(5) 0.6255(4) 0.39051(19) 0.0771(11) Uani d . 1
H H6 1.4205 0.6182 0.3535 0.093 Uiso calc R 1
C C7 1.2561(5) 0.5165(5) 0.4303(2) 0.0883(14) Uani d . 1
H H7A 1.2715 0.4291 0.4179 0.106 Uiso calc R 1
H H7B 1.2092 0.5142 0.4671 0.106 Uiso calc R 1
C C8 1.0922(3) 0.5120(3) 0.35739(15) 0.0540(7) Uani d . 1
C C9 1.0245(3) 0.5897(3) 0.31191(15) 0.0551(7) Uani d . 1
H H9A 1.0902 0.6249 0.2859 0.066 Uiso calc R 1
H H9B 0.9803 0.6609 0.3306 0.066 Uiso calc R 1
C C10 0.9248(3) 0.5160(3) 0.27626(13) 0.0484(7) Uani d . 1
H H10 0.9662 0.4409 0.2585 0.058 Uiso calc R 1
C C11 0.8743(3) 0.6043(3) 0.23001(14) 0.0594(8) Uani d . 1
H H11A 0.9495 0.6339 0.2078 0.071 Uiso calc R 1
H H11B 0.8372 0.6785 0.2493 0.071 Uiso calc R 1
C C12 0.7716(6) 0.6435(6) 0.1363(2) 0.113(2) Uani d . 1
H H12A 0.7571 0.7297 0.1494 0.170 Uiso calc R 1
H H12B 0.7022 0.6189 0.1103 0.170 Uiso calc R 1
H H12C 0.8544 0.6387 0.1164 0.170 Uiso calc R 1
C C13 0.8013(5) 0.4216(5) 0.1668(2) 0.0918(13) Uani d . 1
H H13A 0.7359 0.3963 0.1390 0.138 Uiso calc R 1
H H13B 0.7994 0.3642 0.1994 0.138 Uiso calc R 1
H H13C 0.8866 0.4189 0.1489 0.138 Uiso calc R 1
C C14 0.6389(4) 0.5535(6) 0.2142(2) 0.0973(15) Uani d . 1
H H14A 0.6177 0.6371 0.2287 0.146 Uiso calc R 1
H H14B 0.6376 0.4931 0.2457 0.146 Uiso calc R 1
H H14C 0.5754 0.5288 0.1854 0.146 Uiso calc R 1
C C15 0.7964(3) 0.3504(3) 0.32137(13) 0.0478(7) Uani d . 1
C C16 0.6979(3) 0.3258(3) 0.36670(13) 0.0460(6) Uani d . 1
H H16 0.6558 0.3936 0.3852 0.055 Uiso calc R 1
C C17 0.6692(3) 0.2054(3) 0.38118(13) 0.0472(7) Uani d . 1
H H17 0.7132 0.1416 0.3608 0.057 Uiso calc R 1
C C18 0.5758(3) 0.1630(3) 0.42578(13) 0.0482(7) Uani d . 1
C C19 0.5485(3) 0.0341(3) 0.43073(15) 0.0553(8) Uani d . 1
H H19 0.5914 -0.0241 0.4067 0.066 Uiso calc R 1
C C20 0.4571(4) -0.0096(4) 0.47148(17) 0.0682(10) Uani d . 1
H H20 0.4374 -0.0964 0.4737 0.082 Uiso calc R 1
C C21 0.3967(4) 0.0752(4) 0.50804(17) 0.0734(11) Uani d . 1
H H21 0.3367 0.0459 0.5355 0.088 Uiso calc R 1
C C22 0.4246(4) 0.2045(4) 0.50423(18) 0.0758(11) Uani d . 1
H H22 0.3829 0.2619 0.5291 0.091 Uiso calc R 1
C C23 0.5146(4) 0.2490(4) 0.46349(15) 0.0634(9) Uani d . 1
H H23 0.5340 0.3359 0.4614 0.076 Uiso calc R 1
Cl Cl2 0.34728(19) 0.4253(2) 0.25740(8) 0.1340(6) Uani d . 1
N N1 0.7733(3) 0.5557(3) 0.18732(12) 0.0619(7) Uani d . 1
O O1 1.1776(3) 0.5832(2) 0.38699(11) 0.0688(7) Uani d . 1
O O2 1.0754(3) 0.4004(2) 0.36643(13) 0.0726(7) Uani d . 1
O O3 0.81958(19) 0.47657(18) 0.31532(9) 0.0479(5) Uani d . 1
O O4 0.8494(3) 0.2695(2) 0.29206(11) 0.0683(7) Uani d . 1
Cl Cl1 0.15256(13) 0.39911(12) 0.15612(6) 0.0978(4) Uani d . 1
H H1A 0.2369 0.4149 0.2018 0.147 Uiso d R 1

loop_
_atom_site_aniso_label
_atom_site_aniso_U_11
_atom_site_aniso_U_22
_atom_site_aniso_U_33
_atom_site_aniso_U_12
_atom_site_aniso_U_13
_atom_site_aniso_U_23
C1 0.070(3) 0.079(3) 0.144(5) -0.001(2) 0.023(3) -0.009(3)
C2 0.071(3) 0.066(3) 0.187(7) 0.001(2) -0.032(4) 0.007(4)
C3 0.124(4) 0.074(3) 0.130(5) 0.010(3) -0.081(4) -0.003(3)
C4 0.095(3) 0.065(2) 0.075(2) 0.016(2) -0.020(2) 0.0058(19)
C5 0.0508(18) 0.064(2) 0.064(2) 0.0027(16) -0.0048(15) -0.0002(16)
C6 0.077(3) 0.074(2) 0.081(3) -0.006(2) 0.006(2) -0.017(2)
C7 0.066(2) 0.111(3) 0.088(3) -0.018(2) -0.023(2) 0.038(3)
C8 0.0402(15) 0.0566(18) 0.0652(19) -0.0015(13) 0.0066(14) 0.0054(15)
C9 0.0482(16) 0.0491(15) 0.0681(19) -0.0052(14) -0.0019(15) 0.0114(15)
C10 0.0399(14) 0.0460(15) 0.0593(17) -0.0063(13) 0.0092(13) 0.0046(13)
C11 0.0593(19) 0.0567(18) 0.0623(19) -0.0174(16) -0.0050(15) 0.0104(16)
C12 0.129(4) 0.124(4) 0.086(3) -0.052(4) -0.041(3) 0.049(3)
C13 0.097(3) 0.088(3) 0.091(3) -0.004(3) -0.017(3) -0.018(2)
C14 0.053(2) 0.140(5) 0.100(3) 0.003(3) -0.006(2) 0.014(3)
C15 0.0490(17) 0.0421(14) 0.0524(16) -0.0023(13) 0.0060(13) -0.0033(13)
C16 0.0440(15) 0.0473(15) 0.0466(14) -0.0017(12) 0.0046(12) 0.0005(12)
C17 0.0445(15) 0.0454(15) 0.0517(15) -0.0005(13) 0.0039(13) -0.0024(12)
C18 0.0408(14) 0.0533(16) 0.0505(15) 0.0009(13) -0.0002(13) 0.0099(13)
C19 0.0486(17) 0.0518(16) 0.0654(19) 0.0045(15) 0.0097(15) 0.0088(15)
C20 0.063(2) 0.059(2) 0.082(2) -0.0047(18) 0.0094(19) 0.0221(18)
C21 0.066(2) 0.085(3) 0.069(2) -0.010(2) 0.0172(19) 0.019(2)
C22 0.076(2) 0.084(3) 0.068(2) -0.004(2) 0.028(2) -0.0030(19)
C23 0.068(2) 0.057(2) 0.065(2) -0.0015(17) 0.0157(18) -0.0021(16)
Cl2 0.1186(12) 0.1575(15) 0.1259(11) -0.0422(12) 0.0160(10) -0.0017(11)
N1 0.0561(16) 0.0646(17) 0.0651(17) -0.0086(13) -0.0024(13) 0.0080(14)
O1 0.0624(14) 0.0648(14) 0.0792(16) -0.0067(12) -0.0189(12) 0.0145(12)
O2 0.0708(16) 0.0542(14) 0.0927(17) -0.0047(13) -0.0099(14) 0.0186(13)
O3 0.0420(11) 0.0416(10) 0.0601(11) -0.0014(8) 0.0139(9) 0.0014(9)
O4 0.0802(16) 0.0450(11) 0.0795(15) -0.0014(12) 0.0327(14) -0.0070(11)
Cl1 0.0803(7) 0.0913(8) 0.1218(9) -0.0201(6) 0.0286(7) -0.0118(7)

loop_
_atom_type_symbol
_atom_type_description
_atom_type_scat_dispersion_real
_atom_type_scat_dispersion_imag
_atom_type_scat_source
C C 0.0033 0.0016 'International Tables Vol C Tables 4.2.6.8 and 6.1.1.4'
H H 0.0000 0.0000 'International Tables Vol C Tables 4.2.6.8 and 6.1.1.4'
N N 0.0061 0.0033 'International Tables Vol C Tables 4.2.6.8 and 6.1.1.4'
O O 0.0106 0.0060 'International Tables Vol C Tables 4.2.6.8 and 6.1.1.4'
Cl Cl 0.1484 0.1585 'International Tables Vol C Tables 4.2.6.8 and 6.1.1.4'

loop_
_geom_angle_atom_site_label_1
_geom_angle_atom_site_label_2
_geom_angle_atom_site_label_3
_geom_angle
C2 C1 C6 120.1(6)
C2 C1 H1 119.9
C6 C1 H1 119.9
C1 C2 C3 121.8(5)
C1 C2 H2 119.1
C3 C2 H2 119.1
C2 C3 C4 119.0(5)
C2 C3 H3 120.5
C4 C3 H3 120.5
C5 C4 C3 118.8(5)
C5 C4 H4 120.6
C3 C4 H4 120.6
C4 C5 C6 119.1(4)
C4 C5 C7 119.9(4)
C6 C5 C7 120.9(4)
C1 C6 C5 121.1(5)
C1 C6 H6 119.4
C5 C6 H6 119.4
O1 C7 C5 109.6(3)
O1 C7 H7A 109.8
C5 C7 H7A 109.8
O1 C7 H7B 109.8
C5 C7 H7B 109.8
H7A C7 H7B 108.2
O2 C8 O1 123.3(3)
O2 C8 C9 125.9(3)
O1 C8 C9 110.8(3)
C8 C9 C10 114.3(3)
C8 C9 H9A 108.7
C10 C9 H9A 108.7
C8 C9 H9B 108.7
C10 C9 H9B 108.7
H9A C9 H9B 107.6
O3 C10 C11 111.1(3)
O3 C10 C9 107.6(2)
C11 C10 C9 107.5(2)
O3 C10 H10 110.2
C11 C10 H10 110.2
C9 C10 H10 110.2
C10 C11 N1 119.2(3)
C10 C11 H11A 107.5
N1 C11 H11A 107.5
C10 C11 H11B 107.5
N1 C11 H11B 107.5
H11A C11 H11B 107.0
N1 C12 H12A 109.5
N1 C12 H12B 109.5
H12A C12 H12B 109.5
N1 C12 H12C 109.5
H12A C12 H12C 109.5
H12B C12 H12C 109.5
N1 C13 H13A 109.5
N1 C13 H13B 109.5
H13A C13 H13B 109.5
N1 C13 H13C 109.5
H13A C13 H13C 109.5
H13B C13 H13C 109.5
N1 C14 H14A 109.5
N1 C14 H14B 109.5
H14A C14 H14B 109.5
N1 C14 H14C 109.5
H14A C14 H14C 109.5
H14B C14 H14C 109.5
O4 C15 O3 123.3(3)
O4 C15 C16 125.3(3)
O3 C15 C16 111.4(2)
C17 C16 C15 119.4(3)
C17 C16 H16 120.3
C15 C16 H16 120.3
C16 C17 C18 127.0(3)
C16 C17 H17 116.5
C18 C17 H17 116.5
C19 C18 C23 119.2(3)
C19 C18 C17 118.9(3)
C23 C18 C17 121.9(3)
C18 C19 C20 120.6(3)
C18 C19 H19 119.7
C20 C19 H19 119.7
C21 C20 C19 120.0(3)
C21 C20 H20 120.0
C19 C20 H20 120.0
C20 C21 C22 120.1(3)
C20 C21 H21 119.9
C22 C21 H21 119.9
C21 C22 C23 120.3(4)
C21 C22 H22 119.8
C23 C22 H22 119.8
C22 C23 C18 119.8(3)
C22 C23 H23 120.1
C18 C23 H23 120.1
C12 N1 C14 108.9(4)
C12 N1 C13 109.2(4)
C14 N1 C13 106.7(4)
C12 N1 C11 108.2(3)
C14 N1 C11 111.0(3)
C13 N1 C11 112.8(3)
C8 O1 C7 116.1(3)
C15 O3 C10 118.0(2)

loop_
_geom_bond_atom_site_label_1
_geom_bond_atom_site_label_2
_geom_bond_distance
C1 C2 1.310(8)
C1 C6 1.368(7)
C1 H1 0.9300
C2 C3 1.374(9)
C2 H2 0.9300
C3 C4 1.416(9)
C3 H3 0.9300
C4 C5 1.365(5)
C4 H4 0.9300
C5 C6 1.383(6)
C5 C7 1.499(6)
C6 H6 0.9300
C7 O1 1.454(5)
C7 H7A 0.9700
C7 H7B 0.9700
C8 O2 1.197(4)
C8 O1 1.330(4)
C8 C9 1.492(5)
C9 C10 1.514(4)
C9 H9A 0.9700
C9 H9B 0.9700
C10 O3 1.456(3)
C10 C11 1.497(4)
C10 H10 0.9800
C11 N1 1.508(4)
C11 H11A 0.9700
C11 H11B 0.9700
C12 N1 1.488(5)
C12 H12A 0.9600
C12 H12B 0.9600
C12 H12C 0.9600
C13 N1 1.506(6)
C13 H13A 0.9600
C13 H13B 0.9600
C13 H13C 0.9600
C14 N1 1.499(6)
C14 H14A 0.9600
C14 H14B 0.9600
C14 H14C 0.9600
C15 O4 1.208(4)
C15 O3 1.347(3)
C15 C16 1.468(4)
C16 C17 1.333(4)
C16 H16 0.9300
C17 C18 1.466(4)
C17 H17 0.9300
C18 C19 1.379(5)
C18 C23 1.395(5)
C19 C20 1.396(5)
C19 H19 0.9300
C20 C21 1.367(6)
C20 H20 0.9300
C21 C22 1.383(7)
C21 H21 0.9300
C22 C23 1.390(5)
C22 H22 0.9300
C23 H23 0.9300
Cl2 H1A 1.7033
Cl1 H1A 1.3661

loop_
_geom_hbond_atom_site_label_D
_geom_hbond_atom_site_label_H
_geom_hbond_atom_site_label_A
_geom_hbond_site_symmetry_A
_geom_hbond_distance_DH
_geom_hbond_distance_HA
_geom_hbond_distance_DA
_geom_hbond_angle_DHA
C9 H9A O4 3_755 0.97 2.42 3.299(4) 150.2
C11 H11A O4 3_755 0.97 2.49 3.336(4) 145.9
C12 H12A O2 3_755 0.96 2.49 3.103(6) 121.3
C13 H13C Cl1 1_655 0.96 2.72 3.587(6) 151.1
C12 H12B Cg2 3_655 0.96 2.62 3.551(5) 164.1
C20 H20 Cg1 1_445 0.93 2.95 3.776(4) 148.4
Cl1 H1A Cl2 . 1.37 1.70 3.068(2) 176.1
C10 H10 O4 . 0.98 2.28 2.712(4) 105.4
C13 H13B O4 . 0.96 2.40 3.324(6) 160.9
C14 H14B O3 . 0.96 2.45 3.069(5) 121.8
C17 H17 O4 . 0.93 2.49 2.828(4) 101.6

loop_
_geom_torsion_atom_site_label_1
_geom_torsion_atom_site_label_2
_geom_torsion_atom_site_label_3
_geom_torsion_atom_site_label_4
_geom_torsion
C6 C1 C2 C3 -0.2(8)
C1 C2 C3 C4 -0.2(8)
C2 C3 C4 C5 1.5(7)
C3 C4 C5 C6 -2.3(6)
C3 C4 C5 C7 173.8(4)
C2 C1 C6 C5 -0.6(7)
C4 C5 C6 C1 1.9(6)
C7 C5 C6 C1 -174.1(4)
C4 C5 C7 O1 139.3(4)
C6 C5 C7 O1 -44.7(6)
O2 C8 C9 C10 1.3(5)
O1 C8 C9 C10 -179.7(3)
C8 C9 C10 O3 64.7(3)
C8 C9 C10 C11 -175.5(3)
O3 C10 C11 N1 -62.9(4)
C9 C10 C11 N1 179.6(3)
O4 C15 C16 C17 5.6(5)
O3 C15 C16 C17 -175.6(3)
C15 C16 C17 C18 178.9(3)
C16 C17 C18 C19 173.3(3)
C16 C17 C18 C23 -7.1(5)
C23 C18 C19 C20 2.4(5)
C17 C18 C19 C20 -178.0(3)
C18 C19 C20 C21 -1.9(6)
C19 C20 C21 C22 0.9(6)
C20 C21 C22 C23 -0.3(7)
C21 C22 C23 C18 0.8(6)
C19 C18 C23 C22 -1.8(5)
C17 C18 C23 C22 178.6(3)
C10 C11 N1 C12 -162.3(4)
C10 C11 N1 C14 78.3(4)
C10 C11 N1 C13 -41.3(4)
O2 C8 O1 C7 2.7(5)
C9 C8 O1 C7 -176.3(3)
C5 C7 O1 C8 152.0(3)
O4 C15 O3 C10 -7.4(5)
C16 C15 O3 C10 173.8(2)
C11 C10 O3 C15 122.9(3)
C9 C10 O3 C15 -119.7(3)

loop_
_cod_related_entry_id
_cod_related_entry_database
_cod_related_entry_code
1 ChemSpider 30655368
